data_2300535
loop_
_publ_author_name
'Heiba, Z.K.'
'El Sayed, K.'

_publ_section_title
;
 Structural and anisotropic thermal expansion correlation of Li2 Zr O3 at
 different temperatures
;
_journal_name_full 'Journal of Applied Crystallography'
_journal_page_first 634
_journal_page_last 636
_journal_volume 35
_journal_year 2002
_chemical_formula_sum 'Li2 O3 Zr'
_chemical_name_systematic 'Li2 (Zr O3)'
_space_group_IT_number 15
_symmetry_space_group_name_Hall '-C 2yc'
_symmetry_space_group_name_H-M 'C 1 2/c 1'
_cell_angle_alpha 90
_cell_angle_beta 112.498
_cell_angle_gamma 90
_cell_formula_units_Z 4
_cell_length_a 5.4089
_cell_length_b 9.0309
_cell_length_c 5.4144
_cell_volume 244.350
_citation_journal_id_ASTM JACGAR
_cod_data_source_file Heiba_JACGAR_2002_314.cif
_cod_data_source_block Li2O3Zr1
_cod_original_cell_volume 244.3498
_cod_original_formula_sum 'Li2 O3 Zr1'
_cod_database_code 2300535

loop_
_symmetry_equiv_pos_as_xyz
x,y,z
-x,y,-z+1/2
-x,-y,-z
x,-y,z-1/2
x+1/2,y+1/2,z
-x+1/2,y+1/2,-z+1/2
-x+1/2,-y+1/2,-z
x+1/2,-y+1/2,z-1/2

loop_
_atom_site_label
_atom_site_type_symbol
_atom_site_fract_x
_atom_site_fract_y
_atom_site_fract_z
_atom_site_occupancy
_atom_site_U_iso_or_equiv
Li2 Li+1 0 0.733 0.25 1 0.0
O1 O-2 0.25 0.25 0.5 1 0.0
Zr1 Zr+4 0 0.0919 0.25 1 0.0
O2 O-2 0.2578 0.5816 0.4779 1 0.0
Li1 Li+1 0 0.4195 0.25 1 0.0
